data_7708801
loop_
_publ_author_name
'Bould, Jonathan'
'Londesborough, Michael G. S.'
'Passarelli, Vincenzo'
'Clegg, William'
'Waddell, Paul G.'
'Cva\<cka, Josef'
'Mac\'ias, Ram\'on'

_publ_section_title
;
 A simple and high-yield route to iridium, rhodium, osmium and ruthenium
 nido-6-metalladecaborane compounds
;
_journal_name_full 'Dalton Transactions'
_journal_paper_doi 10.1039/D1DT02971A
_journal_year 2021
_chemical_formula_moiety 'C37 H43 B9 O P2 Ru'
_chemical_formula_sum 'C37 H43 B9 O P2 Ru'
_chemical_formula_weight 764.01
_space_group_crystal_system triclinic
_space_group_IT_number 2
_space_group_name_Hall '-P 1'
_space_group_name_H-M_alt 'P -1'
_atom_sites_solution_hydrogens mixed
_atom_sites_solution_primary heavy
_atom_sites_solution_secondary difmap
_audit_creation_method SHELXL-2014/7
_audit_update_record
;
2021-07-16 deposited with the CCDC.	2021-11-02 downloaded from the CCDC.
;
_cell_angle_alpha 89.307(7)
_cell_angle_beta 88.185(4)
_cell_angle_gamma 89.273(5)
_cell_formula_units_Z 4
_cell_length_a 10.562(3)
_cell_length_b 15.544(5)
_cell_length_c 22.521(8)
_cell_measurement_reflns_used 9713
_cell_measurement_temperature 100(2)
_cell_measurement_theta_max 28.297
_cell_measurement_theta_min 2.604
_cell_volume 3695(2)
_computing_cell_refinement 'SAINT+ in APEX2 (Bruker AXS,2008)'
_computing_data_collection 'SMART in APEX2 (Bruker AXS,2008)'
_computing_data_reduction 'SAINT+ in APEX2 (Bruker AXS,2008)'
_computing_molecular_graphics 'XP program, SHELXTL v6.12, Bruker2000'
_computing_publication_material 'XCIF program, PLATON(Spek, 1998)'
_computing_structure_refinement 'SHELXL-2014/7 (Sheldrick, 2014)'
_computing_structure_solution 'SHELXS-2013 (Sheldrick, 2008)'
_diffrn_ambient_temperature 100(2)
_diffrn_detector_area_resol_mean 8.26
_diffrn_measured_fraction_theta_full 1.000
_diffrn_measured_fraction_theta_max 0.992
_diffrn_measurement_device_type 'Bruker APEX DUO system'
_diffrn_measurement_method '\w and \f rotations with narrow frames'
_diffrn_radiation_monochromator graphite
_diffrn_radiation_source 'fine-focus sealed tube'
_diffrn_radiation_type MoK\a
_diffrn_radiation_wavelength 0.71073
_diffrn_reflns_av_R_equivalents 0.0484
_diffrn_reflns_av_unetI/netI 0.0299
_diffrn_reflns_Laue_measured_fraction_full 1.000
_diffrn_reflns_Laue_measured_fraction_max 0.992
_diffrn_reflns_limit_h_max 14
_diffrn_reflns_limit_h_min -14
_diffrn_reflns_limit_k_max 19
_diffrn_reflns_limit_k_min -20
_diffrn_reflns_limit_l_max 30
_diffrn_reflns_limit_l_min -30
_diffrn_reflns_number 98919
_diffrn_reflns_point_group_measured_fraction_full 1.000
_diffrn_reflns_point_group_measured_fraction_max 0.992
_diffrn_reflns_theta_full 25.000
_diffrn_reflns_theta_max 28.382
_diffrn_reflns_theta_min 1.310
_exptl_absorpt_coefficient_mu 0.542
_exptl_absorpt_correction_T_max 0.8496
_exptl_absorpt_correction_T_min 0.6634
_exptl_absorpt_correction_type multi-scan
_exptl_absorpt_process_details
;
Sheldrick, G. M. (2008), TWINABS, University of Gottingen
;
_exptl_crystal_colour red
_exptl_crystal_density_diffrn 1.373
_exptl_crystal_description prism
_exptl_crystal_F_000 1568
_exptl_crystal_size_max 0.320
_exptl_crystal_size_mid 0.300
_exptl_crystal_size_min 0.200
_refine_diff_density_max 0.880
_refine_diff_density_min -0.896
_refine_diff_density_rms 0.090
_refine_ls_extinction_method none
_refine_ls_goodness_of_fit_ref 1.037
_refine_ls_hydrogen_treatment mixed
_refine_ls_matrix_type full
_refine_ls_number_parameters 911
_refine_ls_number_reflns 18360
_refine_ls_number_restraints 64
_refine_ls_restrained_S_all 1.036
_refine_ls_R_factor_all 0.0516
_refine_ls_R_factor_gt 0.0383
_refine_ls_shift/su_max 0.003
_refine_ls_shift/su_mean 0.000
_refine_ls_structure_factor_coef Fsqd
_refine_ls_weighting_details 'w=1/[\s^2^(Fo^2^)+(0.0360P)^2^+6.5298P] where P=(Fo^2^+2Fc^2^)/3'
_refine_ls_weighting_scheme calc
_refine_ls_wR_factor_gt 0.0864
_refine_ls_wR_factor_ref 0.0925
_reflns_Friedel_coverage 0.000
_reflns_number_gt 15215
_reflns_number_total 18360
_reflns_threshold_expression 'I > 2\s(I)'
_cod_data_source_file d1dt02971a2.cif
_cod_data_source_block compound_3_VPX162D_JB145
_cod_database_code 7708801
_shelx_shelxl_version_number 2014/7
_shelx_space_group_comment
;
The symmetry employed for this shelxl refinement is uniquely defined
by the following loop, which should always be used as a source of
symmetry information in preference to the above space-group names.
They are only intended as comments.
;

loop_
_space_group_symop_operation_xyz
'x, y, z'
'-x, -y, -z'

loop_
_atom_site_label
_atom_site_type_symbol
_atom_site_fract_x
_atom_site_fract_y
_atom_site_fract_z
_atom_site_U_iso_or_equiv
_atom_site_adp_type
_atom_site_occupancy
_atom_site_site_symmetry_order
_atom_site_calc_flag
_atom_site_refinement_flags_posn
_atom_site_refinement_flags_adp
_atom_site_refinement_flags_occupancy
_atom_site_disorder_assembly
_atom_site_disorder_group
C2 C 0.3626(2) 0.85226(13) 0.93094(10) 0.0142(4) Uani 1 1 d . . . . .
C3 C 0.2346(2) 0.84536(18) 0.94646(12) 0.0264(5) Uani 1 1 d . . . . .
H3 H 0.1775 0.8247 0.9183 0.032 Uiso 1 1 calc R U . . .
C4 C 0.1896(3) 0.8684(2) 1.00274(12) 0.0310(6) Uani 1 1 d . . . . .
H4 H 0.1020 0.8629 1.0128 0.037 Uiso 1 1 calc R U . . .
C5 C 0.2704(3) 0.89909(17) 1.04410(12) 0.0251(5) Uani 1 1 d . . . . .
H5 H 0.2392 0.9136 1.0828 0.030 Uiso 1 1 calc R U . . .
C6 C 0.3972(3) 0.90857(17) 1.02898(12) 0.0254(5) Uani 1 1 d . . . . .
H6 H 0.4532 0.9308 1.0570 0.030 Uiso 1 1 calc R U . . .
C7 C 0.4429(2) 0.88563(16) 0.97287(12) 0.0234(5) Uani 1 1 d . . . . .
H7 H 0.5302 0.8927 0.9628 0.028 Uiso 1 1 calc R U . . .
C14 C 0.3104(2) 0.81272(14) 0.80693(10) 0.0156(4) Uani 1 1 d . . . . .
C15 C 0.2104(2) 0.75692(14) 0.81955(11) 0.0183(5) Uani 1 1 d . . . . .
H15 H 0.2071 0.7259 0.8561 0.022 Uiso 1 1 calc R U . . .
C16 C 0.1155(2) 0.74646(15) 0.77898(13) 0.0247(5) Uani 1 1 d . . . . .
H16 H 0.0458 0.7103 0.7886 0.030 Uiso 1 1 calc R U . . .
C17 C 0.1224(3) 0.78888(15) 0.72431(13) 0.0284(6) Uani 1 1 d . . . . .
H17 H 0.0575 0.7816 0.6966 0.034 Uiso 1 1 calc R U . . .
C18 C 0.2236(3) 0.84174(15) 0.71010(12) 0.0249(5) Uani 1 1 d . . . . .
H18 H 0.2293 0.8693 0.6722 0.030 Uiso 1 1 calc R U . . .
C19 C 0.3169(2) 0.85458(14) 0.75123(11) 0.0198(5) Uani 1 1 d . . . . .
H19 H 0.3853 0.8918 0.7416 0.024 Uiso 1 1 calc R U . . .
C8 C 0.4906(2) 0.93551(13) 0.83705(10) 0.0141(4) Uani 1 1 d . . . . .
C13 C 0.6151(2) 0.95545(14) 0.82018(10) 0.0161(4) Uani 1 1 d . . . . .
H13 H 0.6778 0.9112 0.8175 0.019 Uiso 1 1 calc R U . . .
C12 C 0.6473(2) 1.04065(14) 0.80716(10) 0.0176(4) Uani 1 1 d . . . . .
H12 H 0.7325 1.0544 0.7967 0.021 Uiso 1 1 calc R U . . .
C11 C 0.5559(2) 1.10532(14) 0.80941(11) 0.0189(5) Uani 1 1 d . . . . .
H11 H 0.5785 1.1631 0.8004 0.023 Uiso 1 1 calc R U . . .
C10 C 0.4303(2) 1.08552(14) 0.82496(11) 0.0196(5) Uani 1 1 d . . . . .
H10 H 0.3671 1.1296 0.8258 0.023 Uiso 1 1 calc R U . . .
C9 C 0.3982(2) 1.00155(14) 0.83903(11) 0.0167(4) Uani 1 1 d . . . . .
H9 H 0.3131 0.9883 0.8501 0.020 Uiso 1 1 calc R U . . .
C20 C 0.5937(2) 0.49724(13) 0.86385(10) 0.0133(4) Uani 1 1 d . . . . .
C21 C 0.5416(2) 0.43348(14) 0.90078(11) 0.0181(4) Uani 1 1 d . . . . .
H21 H 0.4593 0.4416 0.9183 0.022 Uiso 1 1 calc R U . . .
C22 C 0.6097(2) 0.35758(15) 0.91219(11) 0.0206(5) Uani 1 1 d . . . . .
H22 H 0.5730 0.3143 0.9372 0.025 Uiso 1 1 calc R U . . .
C23 C 0.7299(3) 0.34497(15) 0.88733(11) 0.0222(5) Uani 1 1 d . . . . .
H23 H 0.7759 0.2934 0.8953 0.027 Uiso 1 1 calc R U . . .
C24 C 0.7831(2) 0.40857(15) 0.85050(11) 0.0208(5) Uani 1 1 d . . . . .
H24 H 0.8655 0.4002 0.8333 0.025 Uiso 1 1 calc R U . . .
C25 C 0.7161(2) 0.48431(14) 0.83884(11) 0.0168(4) Uani 1 1 d . . . . .
H25 H 0.7532 0.5274 0.8139 0.020 Uiso 1 1 calc R U . . .
C26 C 0.4890(2) 0.57967(14) 0.76357(10) 0.0141(4) Uani 1 1 d . . . . .
C27 C 0.4508(2) 0.64856(15) 0.72747(11) 0.0190(5) Uani 1 1 d . . . . .
H27 H 0.4401 0.7040 0.7443 0.023 Uiso 1 1 calc R U . . .
C28 C 0.4282(3) 0.63779(16) 0.66789(11) 0.0234(5) Uani 1 1 d . . . . .
H28 H 0.4011 0.6853 0.6443 0.028 Uiso 1 1 calc R U . . .
C29 C 0.4453(2) 0.55729(16) 0.64266(11) 0.0227(5) Uani 1 1 d . . . . .
H29 H 0.4322 0.5499 0.6015 0.027 Uiso 1 1 calc R U . . .
C30 C 0.4814(2) 0.48765(15) 0.67759(11) 0.0201(5) Uani 1 1 d . . . . .
H30 H 0.4915 0.4324 0.6604 0.024 Uiso 1 1 calc R U . . .
C31 C 0.5030(2) 0.49836(14) 0.73762(10) 0.0160(4) Uani 1 1 d . . . . .
H31 H 0.5274 0.4503 0.7612 0.019 Uiso 1 1 calc R U . . .
C32 C 0.3474(2) 0.57808(13) 0.87364(10) 0.0144(4) Uani 1 1 d . . . . .
C33 C 0.3188(2) 0.59704(15) 0.93323(11) 0.0189(5) Uani 1 1 d . . . . .
H33 H 0.3825 0.6192 0.9574 0.023 Uiso 1 1 calc R U . . .
C34 C 0.1978(2) 0.58362(16) 0.95707(11) 0.0217(5) Uani 1 1 d . . . . .
H34 H 0.1795 0.5956 0.9977 0.026 Uiso 1 1 calc R U . . .
C35 C 0.1034(2) 0.55284(15) 0.92187(12) 0.0209(5) Uani 1 1 d . . . . .
H35 H 0.0205 0.5442 0.9382 0.025 Uiso 1 1 calc R U . . .
C36 C 0.1306(2) 0.53482(15) 0.86286(12) 0.0212(5) Uani 1 1 d . . . . .
H36 H 0.0658 0.5142 0.8386 0.025 Uiso 1 1 calc R U . . .
C37 C 0.2521(2) 0.54657(14) 0.83856(11) 0.0187(5) Uani 1 1 d . . . . .
H37 H 0.2701 0.5332 0.7981 0.022 Uiso 1 1 calc R U . . .
C1 C 0.6654(2) 0.73974(14) 0.79020(11) 0.0177(4) Uani 1 1 d . . . . .
O1 O 0.70880(18) 0.74655(11) 0.74312(8) 0.0252(4) Uani 1 1 d . . . . .
B1 B 0.9003(2) 0.73921(17) 0.93925(12) 0.0173(5) Uani 1 1 d . . . . .
B2 B 0.7935(2) 0.67028(16) 0.90480(12) 0.0158(5) Uani 1 1 d . . . . .
B3 B 0.8130(3) 0.66197(17) 0.98277(12) 0.0181(5) Uani 1 1 d . . . . .
B4 B 0.8645(3) 0.75926(18) 1.01607(13) 0.0209(5) Uani 1 1 d . . . . .
B5 B 0.8033(2) 0.78357(16) 0.88587(12) 0.0163(5) Uani 1 1 d . . . . .
B7 B 0.6591(2) 0.65411(16) 0.95652(12) 0.0159(5) Uani 1 1 d . . . . .
B8 B 0.7088(3) 0.71924(19) 1.02970(13) 0.0215(5) Uani 1 1 d . . . . .
B9 B 0.7400(3) 0.83136(19) 1.02286(13) 0.0226(6) Uani 1 1 d . . . . .
B10 B 0.8493(3) 0.84206(17) 0.96079(13) 0.0200(5) Uani 1 1 d . . . . .
P1 P 0.43847(5) 0.82619(3) 0.85863(3) 0.01295(11) Uani 1 1 d . . . . .
P2 P 0.50746(5) 0.59591(3) 0.84338(3) 0.01239(11) Uani 1 1 d . . . . .
Ru6 Ru 0.60778(2) 0.72592(2) 0.86920(2) 0.01159(4) Uani 1 1 d . . . . .
P3A P -0.0522(7) 0.6720(5) 0.3627(2) 0.0111(7) Uani 0.521(3) 1 d D . P A 1
C39A C 0.0041(3) 0.56229(15) 0.3437(2) 0.0122(11) Uiso 0.521(3) 1 d DG . P A 1
C40A C -0.0857(2) 0.49778(19) 0.34842(19) 0.0168(9) Uiso 0.521(3) 1 d G . P A 1
H40A H -0.1708 0.5116 0.3599 0.020 Uiso 0.521(3) 1 calc R U P A 1
C41A C -0.0510(3) 0.41306(16) 0.3364(2) 0.0217(10) Uiso 0.521(3) 1 d G . P A 1
H41A H -0.1124 0.3690 0.3396 0.026 Uiso 0.521(3) 1 calc R U P A 1
C42A C 0.0735(3) 0.39285(16) 0.3196(2) 0.0215(11) Uiso 0.521(3) 1 d G . P A 1
H42A H 0.0972 0.3350 0.3114 0.026 Uiso 0.521(3) 1 calc R U P A 1
C43A C 0.1633(2) 0.4574(2) 0.3148(2) 0.0182(14) Uiso 0.521(3) 1 d G . P A 1
H43A H 0.2484 0.4435 0.3034 0.022 Uiso 0.521(3) 1 calc R U P A 1
C44A C 0.1286(3) 0.54208(19) 0.3269(2) 0.0155(15) Uiso 0.521(3) 1 d G . P A 1
H44A H 0.1900 0.5862 0.3236 0.019 Uiso 0.521(3) 1 calc R U P A 1
C45A C -0.1354(3) 0.6472(2) 0.43464(10) 0.0161(10) Uiso 0.521(3) 1 d DG . P A 1
C46A C -0.2654(3) 0.6362(2) 0.44229(11) 0.0207(10) Uiso 0.521(3) 1 d G . P A 1
H46A H -0.3190 0.6434 0.4095 0.025 Uiso 0.521(3) 1 calc R U P A 1
C47A C -0.3169(2) 0.6146(2) 0.49797(13) 0.0252(11) Uiso 0.521(3) 1 d G . P A 1
H47A H -0.4056 0.6071 0.5032 0.030 Uiso 0.521(3) 1 calc R U P A 1
C48A C -0.2384(3) 0.6040(2) 0.54599(10) 0.0183(9) Uiso 0.521(3) 1 d G . P A 1
H48A H -0.2736 0.5892 0.5840 0.022 Uiso 0.521(3) 1 calc R U P A 1
C49A C -0.1085(3) 0.6150(2) 0.53834(11) 0.0244(10) Uiso 0.521(3) 1 d G . P A 1
H49A H -0.0549 0.6077 0.5712 0.029 Uiso 0.521(3) 1 calc R U P A 1
C50A C -0.0570(2) 0.6366(2) 0.48267(13) 0.0210(10) Uiso 0.521(3) 1 d G . P A 1
H50A H 0.0318 0.6441 0.4774 0.025 Uiso 0.521(3) 1 calc R U P A 1
C51A C -0.1791(2) 0.6877(2) 0.30853(13) 0.0106(10) Uiso 0.521(3) 1 d DG . P A 1
C52A C -0.1681(3) 0.6477(2) 0.25369(15) 0.0186(9) Uiso 0.521(3) 1 d G . P A 1
H52A H -0.0960 0.6126 0.2443 0.022 Uiso 0.521(3) 1 calc R U P A 1
C53A C -0.2625(3) 0.6590(2) 0.21260(13) 0.0211(10) Uiso 0.521(3) 1 d G . P A 1
H53A H -0.2550 0.6317 0.1751 0.025 Uiso 0.521(3) 1 calc R U P A 1
C54A C -0.3679(3) 0.7103(2) 0.22634(14) 0.0188(10) Uiso 0.521(3) 1 d G . P A 1
H54A H -0.4324 0.7180 0.1983 0.023 Uiso 0.521(3) 1 calc R U P A 1
C55A C -0.3789(2) 0.7502(2) 0.28117(14) 0.0192(9) Uiso 0.521(3) 1 d G . P A 1
H55A H -0.4509 0.7853 0.2906 0.023 Uiso 0.521(3) 1 calc R U P A 1
C56A C -0.2845(3) 0.7389(2) 0.32227(11) 0.0151(9) Uiso 0.521(3) 1 d G . P A 1
H56A H -0.2920 0.7662 0.3597 0.018 Uiso 0.521(3) 1 calc R U P A 1
P3B P -0.0516(8) 0.6777(5) 0.3504(3) 0.0129(9) Uani 0.479(3) 1 d D . P A 2
C39B C -0.0002(3) 0.56659(15) 0.3293(2) 0.0164(13) Uiso 0.479(3) 1 d DG . P A 2
C40B C -0.0944(3) 0.50497(19) 0.3286(2) 0.0149(10) Uiso 0.479(3) 1 d G . P A 2
H40B H -0.1800 0.5209 0.3373 0.018 Uiso 0.479(3) 1 calc R U P A 2
C41B C -0.0632(3) 0.42013(17) 0.31517(19) 0.0143(9) Uiso 0.479(3) 1 d G . P A 2
H41B H -0.1275 0.3780 0.3147 0.017 Uiso 0.479(3) 1 calc R U P A 2
C42B C 0.0622(3) 0.39689(16) 0.3024(2) 0.0128(10) Uiso 0.479(3) 1 d G . P A 2
H42B H 0.0835 0.3389 0.2932 0.015 Uiso 0.479(3) 1 calc R U P A 2
C43B C 0.1564(2) 0.4585(2) 0.3031(2) 0.0131(14) Uiso 0.479(3) 1 d G . P A 2
H43B H 0.2420 0.4426 0.2944 0.016 Uiso 0.479(3) 1 calc R U P A 2
C44B C 0.1252(3) 0.5434(2) 0.3166(2) 0.0146(16) Uiso 0.479(3) 1 d G . P A 2
H44B H 0.1895 0.5855 0.3171 0.018 Uiso 0.479(3) 1 calc R U P A 2
C45B C -0.1239(3) 0.6588(2) 0.42525(11) 0.0096(10) Uiso 0.479(3) 1 d DG . P A 2
C46B C -0.2118(3) 0.71850(17) 0.44749(13) 0.0182(10) Uiso 0.479(3) 1 d G . P A 2
H46B H -0.2343 0.7673 0.4241 0.022 Uiso 0.479(3) 1 calc R U P A 2
C47B C -0.2666(3) 0.70676(19) 0.50388(14) 0.0228(11) Uiso 0.479(3) 1 d G . P A 2
H47B H -0.3266 0.7475 0.5191 0.027 Uiso 0.479(3) 1 calc R U P A 2
C48B C -0.2336(3) 0.6353(2) 0.53803(12) 0.0257(12) Uiso 0.479(3) 1 d G . P A 2
H48B H -0.2711 0.6273 0.5766 0.031 Uiso 0.479(3) 1 calc R U P A 2
C49B C -0.1457(3) 0.57567(19) 0.51580(14) 0.0290(12) Uiso 0.479(3) 1 d G . P A 2
H49B H -0.1232 0.5269 0.5391 0.035 Uiso 0.479(3) 1 calc R U P A 2
C50B C -0.0909(3) 0.58741(18) 0.45941(15) 0.0210(11) Uiso 0.479(3) 1 d G . P A 2
H50B H -0.0309 0.5466 0.4442 0.025 Uiso 0.479(3) 1 calc R U P A 2
C51B C -0.1812(3) 0.6868(2) 0.29726(14) 0.0185(14) Uiso 0.479(3) 1 d DG . P A 2
C52B C -0.1481(2) 0.6644(2) 0.23920(16) 0.0185(10) Uiso 0.479(3) 1 d G . P A 2
H52B H -0.0643 0.6451 0.2295 0.022 Uiso 0.479(3) 1 calc R U P A 2
C53B C -0.2375(3) 0.6702(2) 0.19531(13) 0.0170(10) Uiso 0.479(3) 1 d G . P A 2
H53B H -0.2149 0.6549 0.1556 0.020 Uiso 0.479(3) 1 calc R U P A 2
C54B C -0.3600(3) 0.6985(2) 0.20948(15) 0.0179(10) Uiso 0.479(3) 1 d G . P A 2
H54B H -0.4211 0.7025 0.1795 0.021 Uiso 0.479(3) 1 calc R U P A 2
C55B C -0.3931(2) 0.7209(2) 0.26754(16) 0.0196(10) Uiso 0.479(3) 1 d G . P A 2
H55B H -0.4768 0.7402 0.2772 0.024 Uiso 0.479(3) 1 calc R U P A 2
C56B C -0.3037(3) 0.7150(3) 0.31143(13) 0.0208(11) Uiso 0.479(3) 1 d G . P A 2
H56B H -0.3263 0.7303 0.3511 0.025 Uiso 0.479(3) 1 calc R U P A 2
C69A C -0.1529(3) 0.9173(3) 0.37274(17) 0.017(2) Uiso 0.485(10) 1 d G . P B 1
C70A C -0.1788(3) 0.8976(4) 0.43222(15) 0.0167(12) Uiso 0.485(10) 1 d G . P B 1
H70A H -0.1130 0.8770 0.4567 0.020 Uiso 0.485(10) 1 calc R U P B 1
C71A C -0.3011(3) 0.9079(4) 0.45595(13) 0.0214(14) Uiso 0.485(10) 1 d G . P B 1
H71A H -0.3188 0.8944 0.4966 0.026 Uiso 0.485(10) 1 calc R U P B 1
C72A C -0.3974(3) 0.9379(3) 0.42021(19) 0.0235(16) Uiso 0.485(10) 1 d G . P B 1
H72A H -0.4810 0.9450 0.4364 0.028 Uiso 0.485(10) 1 calc R U P B 1
C73A C -0.3715(4) 0.9576(4) 0.36073(19) 0.024(2) Uiso 0.485(10) 1 d G . P B 1
H73A H -0.4374 0.9782 0.3363 0.029 Uiso 0.485(10) 1 calc R U P B 1
C74A C -0.2493(5) 0.9473(4) 0.33700(15) 0.0179(16) Uiso 0.485(10) 1 d G . P B 1
H74A H -0.2315 0.9608 0.2963 0.021 Uiso 0.485(10) 1 calc R U P B 1
C69B C -0.1510(3) 0.9271(3) 0.36942(15) 0.0118(17) Uiso 0.515(10) 1 d G . P B 2
C70B C -0.1683(3) 0.9331(4) 0.43067(14) 0.0204(12) Uiso 0.515(10) 1 d G . P B 2
H70B H -0.0976 0.9280 0.4556 0.024 Uiso 0.515(10) 1 calc R U P B 2
C71B C -0.2890(3) 0.9467(4) 0.45547(12) 0.0238(13) Uiso 0.515(10) 1 d G . P B 2
H71B H -0.3008 0.9508 0.4973 0.029 Uiso 0.515(10) 1 calc R U P B 2
C72B C -0.3924(3) 0.9542(3) 0.41901(18) 0.0235(15) Uiso 0.515(10) 1 d G . P B 2
H72B H -0.4749 0.9635 0.4360 0.028 Uiso 0.515(10) 1 calc R U P B 2
C73B C -0.3751(4) 0.9482(4) 0.35775(17) 0.023(2) Uiso 0.515(10) 1 d G . P B 2
H73B H -0.4458 0.9533 0.3328 0.028 Uiso 0.515(10) 1 calc R U P B 2
C74B C -0.2544(4) 0.9346(3) 0.33296(12) 0.0195(16) Uiso 0.515(10) 1 d G . P B 2
H74B H -0.2426 0.9305 0.2911 0.023 Uiso 0.515(10) 1 calc R U P B 2
B11A B 0.3220(6) 0.8402(5) 0.4816(2) 0.0158(13) Uiso 0.529(8) 1 d D . P A 1
B12A B 0.3003(10) 0.8285(6) 0.4039(4) 0.0146(7) Uiso 0.529(8) 1 d D . P A 1
B13A B 0.4094(6) 0.7604(5) 0.4408(3) 0.0164(15) Uiso 0.529(8) 1 d D . P A 1
B14A B 0.3765(5) 0.7443(4) 0.5187(2) 0.0208(12) Uiso 0.529(8) 1 d D . P A 1
B15A B 0.1678(7) 0.8478(4) 0.4558(3) 0.0157(7) Uiso 0.529(8) 1 d D . P A 1
B17A B 0.3130(6) 0.7142(4) 0.3906(3) 0.0160(7) Uiso 0.529(8) 1 d D . P A 1
B18A B 0.3629(6) 0.6592(4) 0.4683(3) 0.0216(12) Uiso 0.529(8) 1 d D . P A 1
B19A B 0.2541(5) 0.6741(3) 0.5295(3) 0.0221(13) Uiso 0.529(8) 1 d D . P A 1
B20A B 0.2225(5) 0.7872(4) 0.5320(3) 0.0205(12) Uiso 0.529(8) 1 d D . P A 1
B11B B 0.3062(6) 0.8162(5) 0.4814(3) 0.0159(14) Uiso 0.471(8) 1 d D . P A 2
B12B B 0.2962(11) 0.8206(7) 0.4027(4) 0.0146(7) Uiso 0.471(8) 1 d D . P A 2
B13B B 0.3954(6) 0.7416(5) 0.4361(3) 0.0146(16) Uiso 0.471(8) 1 d D . P A 2
B14B B 0.3479(5) 0.7125(4) 0.5105(2) 0.0156(13) Uiso 0.471(8) 1 d D . P A 2
B15B B 0.1571(8) 0.8355(5) 0.4508(3) 0.0157(7) Uiso 0.471(8) 1 d D . P A 2
B17B B 0.3043(7) 0.7105(4) 0.3778(3) 0.0160(7) Uiso 0.471(8) 1 d D . P A 2
B18B B 0.3373(5) 0.6397(3) 0.4511(3) 0.0135(12) Uiso 0.471(8) 1 d D . P A 2
B19B B 0.2205(6) 0.6459(4) 0.5104(3) 0.0180(14) Uiso 0.471(8) 1 d D . P A 2
B20B B 0.1940(6) 0.7584(4) 0.5224(3) 0.0173(13) Uiso 0.471(8) 1 d D . P A 2
C38 C 0.1727(2) 0.76106(15) 0.28776(13) 0.0244(5) Uani 1 1 d . . . . .
C57 C 0.0945(2) 1.00222(13) 0.36012(10) 0.0165(4) Uani 1 1 d . . . . .
C58 C 0.0400(2) 1.06715(15) 0.39551(11) 0.0222(5) Uani 1 1 d . . . . .
H58 H -0.0434 1.0612 0.4119 0.027 Uiso 1 1 calc R U . . .
C59 C 0.1094(3) 1.14066(16) 0.40639(13) 0.0296(6) Uani 1 1 d . . . . .
H59 H 0.0735 1.1843 0.4311 0.036 Uiso 1 1 calc R U . . .
C60 C 0.2297(3) 1.15080(16) 0.38178(13) 0.0318(6) Uani 1 1 d . . . . .
H60 H 0.2755 1.2017 0.3889 0.038 Uiso 1 1 calc R U . . .
C61 C 0.2837(3) 1.08643(16) 0.34653(12) 0.0265(6) Uani 1 1 d . . . . .
H61 H 0.3667 1.0930 0.3297 0.032 Uiso 1 1 calc R U . . .
C62 C 0.2161(2) 1.01283(14) 0.33609(11) 0.0194(5) Uani 1 1 d . . . . .
H62 H 0.2534 0.9689 0.3121 0.023 Uiso 1 1 calc R U . . .
C63 C -0.0088(2) 0.92563(15) 0.26014(11) 0.0185(5) Uani 1 1 d . . . . .
C64 C -0.0442(3) 0.85825(18) 0.22399(12) 0.0268(5) Uani 1 1 d . . . . .
H64 H -0.0545 0.8023 0.2407 0.032 Uiso 1 1 calc R U . . .
C65 C -0.0646(3) 0.87198(19) 0.16392(12) 0.0304(6) Uani 1 1 d . . . . .
H65 H -0.0889 0.8254 0.1401 0.036 Uiso 1 1 calc R U . . .
C66 C -0.0496(3) 0.95289(19) 0.13857(12) 0.0283(6) Uani 1 1 d . . . . .
H66 H -0.0625 0.9618 0.0974 0.034 Uiso 1 1 calc R U . . .
C67 C -0.0156(2) 1.02092(18) 0.17398(12) 0.0254(5) Uani 1 1 d . . . . .
H67 H -0.0061 1.0768 0.1570 0.030 Uiso 1 1 calc R U . . .
C68 C 0.0048(2) 1.00740(16) 0.23433(11) 0.0212(5) Uani 1 1 d . . . . .
H68 H 0.0281 1.0543 0.2581 0.025 Uiso 1 1 calc R U . . .
O2 O 0.2164(2) 0.75478(13) 0.24085(10) 0.0354(5) Uani 1 1 d . . . . .
P4 P 0.00962(6) 0.90535(4) 0.34000(3) 0.01477(11) Uani 1 1 d . . . . .
Ru16 Ru 0.11388(2) 0.77384(2) 0.36633(2) 0.01756(5) Uani 1 1 d D . . . .
H11X H 0.363(6) 0.900(3) 0.497(2) 0.021 Uiso 0.529(8) 1 d D U P A 1
H12X H 0.358(6) 0.872(4) 0.377(4) 0.021 Uiso 0.529(8) 1 d D U P A 1
H13X H 0.511(4) 0.762(4) 0.425(4) 0.021 Uiso 0.529(8) 1 d D U P A 1
H14X H 0.447(5) 0.747(4) 0.553(2) 0.021 Uiso 0.529(8) 1 d D U P A 1
H15X H 0.107(7) 0.901(3) 0.472(3) 0.021 Uiso 0.529(8) 1 d D U P A 1
H17X H 0.359(8) 0.687(6) 0.351(3) 0.021 Uiso 0.529(8) 1 d D U P A 1
H18X H 0.425(5) 0.599(3) 0.465(3) 0.021 Uiso 0.529(8) 1 d D U P A 1
H19X H 0.236(5) 0.626(3) 0.563(2) 0.021 Uiso 0.529(8) 1 d D U P A 1
H20X H 0.178(5) 0.814(4) 0.5730(19) 0.021 Uiso 0.529(8) 1 d D U P A 1
H56X H 0.077(4) 0.802(3) 0.4407(16) 0.021 Uiso 0.529(8) 1 d D U P A 1
H76X H 0.189(3) 0.688(2) 0.395(3) 0.021 Uiso 0.529(8) 1 d D U P A 1
H89X H 0.252(4) 0.639(4) 0.478(2) 0.021 Uiso 0.529(8) 1 d D U P A 1
H90X H 0.156(4) 0.726(3) 0.523(3) 0.021 Uiso 0.529(8) 1 d D U P A 1
H11Y H 0.339(7) 0.874(3) 0.504(3) 0.021 Uiso 0.471(8) 1 d D U P A 2
H12Y H 0.332(7) 0.879(4) 0.381(4) 0.021 Uiso 0.471(8) 1 d D U P A 2
H13Y H 0.498(4) 0.742(4) 0.423(4) 0.021 Uiso 0.471(8) 1 d D U P A 2
H14Y H 0.413(6) 0.710(4) 0.547(2) 0.021 Uiso 0.471(8) 1 d D U P A 2
H15Y H 0.130(8) 0.903(3) 0.459(3) 0.021 Uiso 0.471(8) 1 d D U P A 2
H17Y H 0.356(9) 0.684(7) 0.340(3) 0.021 Uiso 0.471(8) 1 d D U P A 2
H18Y H 0.390(5) 0.576(3) 0.449(3) 0.021 Uiso 0.471(8) 1 d D U P A 2
H19Y H 0.189(6) 0.593(3) 0.538(3) 0.021 Uiso 0.471(8) 1 d D U P A 2
H20Y H 0.161(6) 0.776(4) 0.568(2) 0.021 Uiso 0.471(8) 1 d D U P A 2
H56Y H 0.075(5) 0.779(4) 0.4434(16) 0.021 Uiso 0.471(8) 1 d D U P A 2
H76Y H 0.183(3) 0.680(2) 0.384(3) 0.021 Uiso 0.471(8) 1 d D U P A 2
H89Y H 0.225(4) 0.620(4) 0.457(2) 0.021 Uiso 0.471(8) 1 d D U P A 2
H90Y H 0.129(4) 0.703(3) 0.502(3) 0.021 Uiso 0.471(8) 1 d D U P A 2
H1B H 0.999(3) 0.7352(19) 0.9271(14) 0.029(8) Uiso 1 1 d . . . . .
H2B H 0.842(3) 0.6226(18) 0.8797(13) 0.019(7) Uiso 1 1 d . . . . .
H3B H 0.853(3) 0.6020(18) 1.0016(13) 0.021(7) Uiso 1 1 d . . . . .
H4B H 0.942(3) 0.7554(19) 1.0465(14) 0.028(8) Uiso 1 1 d . . . . .
H5B H 0.853(3) 0.8130(19) 0.8464(14) 0.025(8) Uiso 1 1 d . . . . .
H7B H 0.615(3) 0.5955(17) 0.9677(12) 0.014(6) Uiso 1 1 d . . . . .
H8B H 0.670(3) 0.6960(18) 1.0707(14) 0.024(8) Uiso 1 1 d . . . . .
H9B H 0.718(3) 0.8801(19) 1.0545(14) 0.028(8) Uiso 1 1 d . . . . .
H10B H 0.906(3) 0.8974(18) 0.9550(13) 0.023(7) Uiso 1 1 d . . . . .
H65B H 0.692(3) 0.805(2) 0.8910(15) 0.035(9) Uiso 1 1 d . . . . .
H76B H 0.572(3) 0.7097(17) 0.9455(12) 0.016(7) Uiso 1 1 d . . . . .
H89B H 0.646(3) 0.7829(19) 1.0150(14) 0.028(8) Uiso 1 1 d . . . . .
H90B H 0.743(3) 0.865(2) 0.9709(15) 0.040(9) Uiso 1 1 d . . . . .

loop_
_atom_site_aniso_label
_atom_site_aniso_U_11
_atom_site_aniso_U_22
_atom_site_aniso_U_33
_atom_site_aniso_U_23
_atom_site_aniso_U_13
_atom_site_aniso_U_12
C2 0.0158(11) 0.0142(9) 0.0126(10) -0.0012(7) 0.0008(8) 0.0001(8)
C3 0.0175(12) 0.0407(14) 0.0214(13) -0.0089(11) 0.0000(10) -0.0093(10)
C4 0.0165(12) 0.0552(17) 0.0214(14) -0.0088(12) 0.0047(10) -0.0095(12)
C5 0.0222(13) 0.0352(13) 0.0178(12) -0.0055(10) 0.0016(10) -0.0012(10)
C6 0.0218(13) 0.0345(13) 0.0203(13) -0.0086(10) -0.0032(10) 0.0003(10)
C7 0.0128(11) 0.0308(12) 0.0266(14) -0.0103(10) -0.0010(10) 0.0005(9)
C14 0.0151(11) 0.0149(9) 0.0172(11) -0.0049(8) -0.0045(9) 0.0025(8)
C15 0.0166(11) 0.0148(10) 0.0238(12) -0.0046(8) -0.0034(9) 0.0022(8)
C16 0.0204(12) 0.0173(10) 0.0373(15) -0.0037(10) -0.0121(11) -0.0003(9)
C17 0.0306(14) 0.0160(11) 0.0400(16) -0.0053(10) -0.0228(12) 0.0034(9)
C18 0.0381(15) 0.0143(10) 0.0231(13) -0.0026(9) -0.0117(11) 0.0020(10)
C19 0.0232(12) 0.0163(10) 0.0201(12) -0.0029(8) -0.0048(10) 0.0009(9)
C8 0.0157(11) 0.0141(9) 0.0125(10) 0.0003(7) 0.0005(8) -0.0002(8)
C13 0.0167(11) 0.0195(10) 0.0120(10) -0.0002(8) -0.0001(8) 0.0019(8)
C12 0.0153(11) 0.0214(11) 0.0159(11) -0.0015(8) 0.0040(9) -0.0028(8)
C11 0.0223(12) 0.0162(10) 0.0181(12) 0.0026(8) 0.0008(9) -0.0023(8)
C10 0.0177(11) 0.0171(10) 0.0239(13) -0.0003(9) -0.0010(9) 0.0032(8)
C9 0.0125(10) 0.0187(10) 0.0190(12) -0.0018(8) -0.0001(9) 0.0007(8)
C20 0.0142(10) 0.0135(9) 0.0122(10) -0.0017(7) -0.0014(8) 0.0001(7)
C21 0.0191(11) 0.0187(10) 0.0164(11) 0.0007(8) 0.0014(9) -0.0003(8)
C22 0.0274(13) 0.0174(10) 0.0169(12) 0.0036(8) -0.0007(10) -0.0003(9)
C23 0.0272(13) 0.0177(10) 0.0218(13) -0.0009(9) -0.0040(10) 0.0060(9)
C24 0.0168(11) 0.0222(11) 0.0235(13) -0.0044(9) -0.0001(9) 0.0024(9)
C25 0.0162(11) 0.0162(10) 0.0180(11) -0.0021(8) -0.0005(9) -0.0008(8)
C26 0.0127(10) 0.0176(10) 0.0120(10) -0.0006(8) 0.0003(8) -0.0009(8)
C27 0.0221(12) 0.0181(10) 0.0167(12) -0.0007(8) -0.0012(9) 0.0043(9)
C28 0.0295(14) 0.0245(12) 0.0161(12) 0.0026(9) -0.0019(10) 0.0070(10)
C29 0.0253(13) 0.0287(12) 0.0141(11) -0.0030(9) -0.0015(10) 0.0050(10)
C30 0.0200(12) 0.0217(11) 0.0187(12) -0.0062(9) -0.0019(9) 0.0027(9)
C31 0.0153(11) 0.0162(10) 0.0166(11) 0.0003(8) -0.0006(9) 0.0009(8)
C32 0.0115(10) 0.0135(9) 0.0180(11) 0.0007(8) 0.0017(8) 0.0002(7)
C33 0.0142(11) 0.0240(11) 0.0184(12) 0.0007(9) 0.0007(9) 0.0004(8)
C34 0.0175(12) 0.0284(12) 0.0188(12) 0.0011(9) 0.0032(9) 0.0033(9)
C35 0.0135(11) 0.0211(11) 0.0279(13) 0.0030(9) 0.0023(9) 0.0025(8)
C36 0.0165(11) 0.0189(10) 0.0285(14) -0.0022(9) -0.0035(10) -0.0026(8)
C37 0.0192(12) 0.0163(10) 0.0207(12) -0.0031(8) -0.0009(9) -0.0014(8)
C1 0.0154(11) 0.0136(9) 0.0241(13) -0.0010(8) -0.0021(9) -0.0008(8)
O1 0.0301(10) 0.0254(9) 0.0195(9) 0.0006(7) 0.0075(8) -0.0012(7)
B1 0.0108(11) 0.0209(12) 0.0203(13) -0.0011(10) -0.0007(10) -0.0017(9)
B2 0.0146(12) 0.0171(11) 0.0158(12) -0.0023(9) -0.0007(10) 0.0009(9)
B3 0.0142(12) 0.0223(12) 0.0181(13) -0.0011(10) -0.0014(10) -0.0016(9)
B4 0.0175(13) 0.0282(13) 0.0174(13) -0.0038(10) -0.0027(10) -0.0048(10)
B5 0.0106(11) 0.0183(11) 0.0200(13) -0.0021(9) -0.0007(10) -0.0010(9)
B7 0.0136(12) 0.0202(11) 0.0141(12) -0.0019(9) -0.0014(9) -0.0013(9)
B8 0.0184(13) 0.0297(14) 0.0166(13) -0.0024(10) 0.0002(10) -0.0031(10)
B9 0.0184(13) 0.0309(14) 0.0186(14) -0.0090(11) 0.0010(11) -0.0045(11)
B10 0.0139(12) 0.0233(12) 0.0229(14) -0.0061(10) 0.0006(10) -0.0030(10)
P1 0.0112(3) 0.0132(2) 0.0145(3) -0.00173(19) -0.0007(2) -0.00004(19)
P2 0.0117(3) 0.0131(2) 0.0123(3) -0.00052(19) 0.0008(2) 0.00005(19)
Ru6 0.00979(8) 0.01229(8) 0.01266(9) -0.00092(6) 0.00033(6) 0.00027(6)
P3A 0.0104(8) 0.0104(11) 0.0124(19) 0.0007(12) 0.0015(13) 0.0003(7)
P3B 0.0133(10) 0.0116(11) 0.014(2) 0.0021(14) 0.0007(15) 0.0000(7)
C38 0.0144(11) 0.0201(11) 0.0390(16) -0.0124(10) 0.0022(11) -0.0015(9)
C57 0.0203(11) 0.0127(9) 0.0166(11) -0.0005(8) -0.0035(9) 0.0009(8)
C58 0.0231(12) 0.0232(11) 0.0207(12) -0.0070(9) -0.0055(10) 0.0058(9)
C59 0.0424(17) 0.0184(11) 0.0289(15) -0.0081(10) -0.0144(12) 0.0046(11)
C60 0.0445(17) 0.0186(11) 0.0338(16) 0.0026(10) -0.0206(13) -0.0088(11)
C61 0.0268(14) 0.0267(12) 0.0265(14) 0.0088(10) -0.0077(11) -0.0105(10)
C62 0.0223(12) 0.0172(10) 0.0186(12) 0.0010(8) -0.0010(9) -0.0009(9)
C63 0.0126(11) 0.0276(11) 0.0154(11) -0.0057(9) 0.0005(9) -0.0001(9)
C64 0.0259(14) 0.0322(13) 0.0226(13) -0.0092(10) -0.0004(11) -0.0044(10)
C65 0.0288(14) 0.0411(15) 0.0217(14) -0.0124(11) -0.0009(11) -0.0056(11)
C66 0.0203(13) 0.0501(16) 0.0147(12) -0.0028(11) -0.0014(10) -0.0027(11)
C67 0.0183(12) 0.0368(14) 0.0213(13) 0.0015(10) -0.0012(10) -0.0027(10)
C68 0.0149(11) 0.0280(12) 0.0209(12) -0.0043(9) -0.0015(9) -0.0001(9)
O2 0.0301(11) 0.0358(11) 0.0398(13) -0.0176(9) 0.0128(9) -0.0033(8)
P4 0.0134(3) 0.0160(2) 0.0149(3) -0.0046(2) 0.0004(2) 0.0003(2)
Ru16 0.01121(9) 0.01217(8) 0.02915(11) -0.00495(7) 0.00348(7) -0.00016(6)

loop_
_atom_type_symbol
_atom_type_description
_atom_type_scat_dispersion_real
_atom_type_scat_dispersion_imag
_atom_type_scat_source
C C 0.0033 0.0016 'International Tables Vol C Tables 4.2.6.8 and 6.1.1.4'
H H 0.0000 0.0000 'International Tables Vol C Tables 4.2.6.8 and 6.1.1.4'
O O 0.0106 0.0060 'International Tables Vol C Tables 4.2.6.8 and 6.1.1.4'
B B 0.0013 0.0007 'International Tables Vol C Tables 4.2.6.8 and 6.1.1.4'
P P 0.1023 0.0942 'International Tables Vol C Tables 4.2.6.8 and 6.1.1.4'
Ru Ru -1.2594 0.8363 'International Tables Vol C Tables 4.2.6.8 and 6.1.1.4'

loop_
_geom_angle_atom_site_label_1
_geom_angle_atom_site_label_2
_geom_angle_atom_site_label_3
_geom_angle
_geom_angle_site_symmetry_1
_geom_angle_site_symmetry_3
_geom_angle_publ_flag
C3 C2 C7 118.0(2) . . ?
C3 C2 P1 126.56(18) . . ?
C7 C2 P1 115.40(18) . . ?
C4 C3 C2 120.6(2) . . ?
C4 C3 H3 119.7 . . ?
C2 C3 H3 119.7 . . ?
C5 C4 C3 120.8(2) . . ?
C5 C4 H4 119.6 . . ?
C3 C4 H4 119.6 . . ?
C4 C5 C6 119.5(2) . . ?
C4 C5 H5 120.3 . . ?
C6 C5 H5 120.3 . . ?
C5 C6 C7 120.1(2) . . ?
C5 C6 H6 120.0 . . ?
C7 C6 H6 120.0 . . ?
C6 C7 C2 121.1(2) . . ?
C6 C7 H7 119.5 . . ?
C2 C7 H7 119.5 . . ?
C15 C14 C19 118.8(2) . . ?
C15 C14 P1 121.57(18) . . ?
C19 C14 P1 119.48(18) . . ?
C16 C15 C14 120.5(2) . . ?
C16 C15 H15 119.8 . . ?
C14 C15 H15 119.8 . . ?
C15 C16 C17 120.1(2) . . ?
C15 C16 H16 120.0 . . ?
C17 C16 H16 120.0 . . ?
C18 C17 C16 120.2(2) . . ?
C18 C17 H17 119.9 . . ?
C16 C17 H17 119.9 . . ?
C17 C18 C19 120.0(2) . . ?
C17 C18 H18 120.0 . . ?
C19 C18 H18 120.0 . . ?
C18 C19 C14 120.4(2) . . ?
C18 C19 H19 119.8 . . ?
C14 C19 H19 119.8 . . ?
C13 C8 C9 119.3(2) . . ?
C13 C8 P1 123.68(17) . . ?
C9 C8 P1 117.05(17) . . ?
C8 C13 C12 119.8(2) . . ?
C8 C13 H13 120.1 . . ?
C12 C13 H13 120.1 . . ?
C11 C12 C13 120.5(2) . . ?
C11 C12 H12 119.7 . . ?
C13 C12 H12 119.7 . . ?
C12 C11 C10 120.0(2) . . ?
C12 C11 H11 120.0 . . ?
C10 C11 H11 120.0 . . ?
C9 C10 C11 119.8(2) . . ?
C9 C10 H10 120.1 . . ?
C11 C10 H10 120.1 . . ?
C10 C9 C8 120.6(2) . . ?
C10 C9 H9 119.7 . . ?
C8 C9 H9 119.7 . . ?
C21 C20 C25 118.9(2) . . ?
C21 C20 P2 123.06(17) . . ?
C25 C20 P2 117.97(16) . . ?
C20 C21 C22 120.4(2) . . ?
C20 C21 H21 119.8 . . ?
C22 C21 H21 119.8 . . ?
C23 C22 C21 120.6(2) . . ?
C23 C22 H22 119.7 . . ?
C21 C22 H22 119.7 . . ?
C22 C23 C24 119.5(2) . . ?
C22 C23 H23 120.3 . . ?
C24 C23 H23 120.3 . . ?
C25 C24 C23 120.4(2) . . ?
C25 C24 H24 119.8 . . ?
C23 C24 H24 119.8 . . ?
C24 C25 C20 120.3(2) . . ?
C24 C25 H25 119.9 . . ?
C20 C25 H25 119.9 . . ?
C27 C26 C31 118.0(2) . . ?
C27 C26 P2 119.78(17) . . ?
C31 C26 P2 122.10(17) . . ?
C28 C27 C26 121.6(2) . . ?
C28 C27 H27 119.2 . . ?
C26 C27 H27 119.2 . . ?
C27 C28 C29 119.7(2) . . ?
C27 C28 H28 120.2 . . ?
C29 C28 H28 120.2 . . ?
C30 C29 C28 119.9(2) . . ?
C30 C29 H29 120.0 . . ?
C28 C29 H29 120.0 . . ?
C29 C30 C31 120.3(2) . . ?
C29 C30 H30 119.8 . . ?
C31 C30 H30 119.8 . . ?
C30 C31 C26 120.5(2) . . ?
C30 C31 H31 119.8 . . ?
C26 C31 H31 119.8 . . ?
C37 C32 C33 119.0(2) . . ?
C37 C32 P2 121.49(18) . . ?
C33 C32 P2 119.48(17) . . ?
C34 C33 C32 120.3(2) . . ?
C34 C33 H33 119.8 . . ?
C32 C33 H33 119.8 . . ?
C35 C34 C33 120.4(2) . . ?
C35 C34 H34 119.8 . . ?
C33 C34 H34 119.8 . . ?
C36 C35 C34 119.6(2) . . ?
C36 C35 H35 120.2 . . ?
C34 C35 H35 120.2 . . ?
C35 C36 C37 120.7(2) . . ?
C35 C36 H36 119.7 . . ?
C37 C36 H36 119.7 . . ?
C36 C37 C32 120.0(2) . . ?
C36 C37 H37 120.0 . . ?
C32 C37 H37 120.0 . . ?
O1 C1 Ru6 175.3(2) . . ?
B5 B1 B10 70.16(16) . . ?
B5 B1 B2 62.22(15) . . ?
B10 B1 B2 119.52(19) . . ?
B5 B1 B3 109.32(19) . . ?
B10 B1 B3 108.23(19) . . ?
B2 B1 B3 59.99(15) . . ?
B5 B1 B4 119.3(2) . . ?
B10 B1 B4 60.72(16) . . ?
B2 B1 B4 114.82(19) . . ?
B3 B1 B4 60.23(15) . . ?
B5 B1 H1B 115.6(17) . . ?
B10 B1 H1B 113.9(17) . . ?
B2 B1 H1B 119.0(17) . . ?
B3 B1 H1B 126.0(17) . . ?
B4 B1 H1B 115.5(17) . . ?
B1 B2 B3 60.53(15) . . ?
B1 B2 B5 57.99(14) . . ?
B3 B2 B5 106.42(18) . . ?
B1 B2 B7 107.48(18) . . ?
B3 B2 B7 58.22(15) . . ?
B5 B2 B7 108.86(17) . . ?
B1 B2 Ru6 119.49(15) . . ?
B3 B2 Ru6 119.53(16) . . ?
B5 B2 Ru6 67.04(12) . . ?
B7 B2 Ru6 67.53(12) . . ?
B1 B2 H2B 111.5(16) . . ?
B3 B2 H2B 114.8(16) . . ?
B5 B2 H2B 122.2(15) . . ?
B7 B2 H2B 126.7(15) . . ?
Ru6 B2 H2B 118.1(16) . . ?
B8 B3 B7 70.97(16) . . ?
B8 B3 B2 118.5(2) . . ?
B7 B3 B2 62.27(15) . . ?
B8 B3 B1 107.12(19) . . ?
B7 B3 B1 109.87(19) . . ?
B2 B3 B1 59.48(15) . . ?
B8 B3 B4 60.45(16) . . ?
B7 B3 B4 120.7(2) . . ?
B2 B3 B4 114.11(19) . . ?
B1 B3 B4 59.95(15) . . ?
B8 B3 H3B 115.9(15) . . ?
B7 B3 H3B 115.4(15) . . ?
B2 B3 H3B 119.1(15) . . ?
B1 B3 H3B 124.9(15) . . ?
B4 B3 H3B 115.2(15) . . ?
B9 B4 B8 61.11(17) . . ?
B9 B4 B10 61.37(17) . . ?
B8 B4 B10 105.8(2) . . ?
B9 B4 B1 109.9(2) . . ?
B8 B4 B1 105.44(19) . . ?
B10 B4 B1 58.54(15) . . ?
B9 B4 B3 110.1(2) . . ?
B8 B4 B3 58.41(15) . . ?
B10 B4 B3 106.19(19) . . ?
B1 B4 B3 59.82(15) . . ?
B9 B4 H4B 124.0(16) . . ?
B8 B4 H4B 126.1(17) . . ?
B10 B4 H4B 123.5(16) . . ?
B1 B4 H4B 117.5(17) . . ?
B3 B4 H4B 118.4(16) . . ?
B1 B5 B2 59.79(15) . . ?
B1 B5 B10 55.26(14) . . ?
B2 B5 B10 105.59(18) . . ?
B1 B5 Ru6 120.73(16) . . ?
B2 B5 Ru6 66.64(11) . . ?
B10 B5 Ru6 124.61(15) . . ?
B1 B5 H5B 115.9(16) . . ?
B2 B5 H5B 127.3(15) . . ?
B10 B5 H5B 111.2(16) . . ?
Ru6 B5 H5B 115.7(16) . . ?
B1 B5 H65B 128.5(16) . . ?
B2 B5 H65B 100.5(15) . . ?
B10 B5 H65B 93.3(15) . . ?
Ru6 B5 H65B 41.8(15) . . ?
H5B B5 H65B 113(2) . . ?
B3 B7 B2 59.51(15) . . ?
B3 B7 B8 54.33(14) . . ?
B2 B7 B8 103.33(17) . . ?
B3 B7 Ru6 119.24(16) . . ?
B2 B7 Ru6 65.95(12) . . ?
B8 B7 Ru6 121.36(15) . . ?
B3 B7 H7B 113.8(15) . . ?
B2 B7 H7B 127.2(15) . . ?
B8 B7 H7B 112.0(15) . . ?
Ru6 B7 H7B 119.5(15) . . ?
B3 B7 H76B 133.3(12) . . ?
B2 B7 H76B 109.4(12) . . ?
B8 B7 H76B 91.3(12) . . ?
Ru6 B7 H76B 48.7(12) . . ?
H7B B7 H76B 107.8(19) . . ?
B3 B8 B9 109.6(2) . . ?
B3 B8 B4 61.14(16) . . ?
B9 B8 B4 57.76(16) . . ?
B3 B8 B7 54.70(14) . . ?
B9 B8 B7 118.9(2) . . ?
B4 B8 B7 107.72(18) . . ?
B3 B8 H8B 125.3(16) . . ?
B9 B8 H8B 118.0(16) . . ?
B4 B8 H8B 127.1(17) . . ?
B7 B8 H8B 115.5(16) . . ?
B3 B8 H89B 125.1(15) . . ?
B9 B8 H89B 45.5(14) . . ?
B4 B8 H89B 99.8(15) . . ?
B7 B8 H89B 91.9(15) . . ?
H8B B8 H89B 108(2) . . ?
B4 B9 B8 61.13(17) . . ?
B4 B9 B10 61.18(17) . . ?
B8 B9 B10 105.66(19) . . ?
B4 B9 H9B 132.0(17) . . ?
B8 B9 H9B 127.5(17) . . ?
B10 B9 H9B 125.2(17) . . ?
B4 B9 H89B 101.4(14) . . ?
B8 B9 H89B 43.7(14) . . ?
B10 B9 H89B 115.7(14) . . ?
H9B B9 H89B 112(2) . . ?
B4 B9 H90B 100.5(16) . . ?
B8 B9 H90B 118.1(15) . . ?
B10 B9 H90B 41.8(16) . . ?
H9B B9 H90B 109(2) . . ?
H89B B9 H90B 96(2) . . ?
B1 B10 B4 60.73(16) . . ?
B1 B10 B9 108.5(2) . . ?
B4 B10 B9 57.46(17) . . ?
B1 B10 B5 54.58(14) . . ?
B4 B10 B5 106.50(18) . . ?
B9 B10 B5 116.52(18) . . ?
B1 B10 H10B 122.9(16) . . ?
B4 B10 H10B 127.0(17) . . ?
B9 B10 H10B 121.3(16) . . ?
B5 B10 H10B 115.5(16) . . ?
B1 B10 H90B 126.8(16) . . ?
B4 B10 H90B 100.3(17) . . ?
B9 B10 H90B 45.4(17) . . ?
B5 B10 H90B 92.5(17) . . ?
H10B B10 H90B 108(2) . . ?
C14 P1 C2 106.45(11) . . ?
C14 P1 C8 100.02(10) . . ?
C2 P1 C8 98.23(10) . . ?
C14 P1 Ru6 123.63(7) . . ?
C2 P1 Ru6 111.43(8) . . ?
C8 P1 Ru6 113.69(8) . . ?
C32 P2 C26 102.47(11) . . ?
C32 P2 C20 103.65(10) . . ?
C26 P2 C20 100.98(10) . . ?
C32 P2 Ru6 117.33(7) . . ?
C26 P2 Ru6 115.49(7) . . ?
C20 P2 Ru6 114.76(8) . . ?
C1 Ru6 B2 96.58(10) . . ?
C1 Ru6 B5 81.11(10) . . ?
B2 Ru6 B5 46.32(9) . . ?
C1 Ru6 B7 140.89(10) . . ?
B2 Ru6 B7 46.51(9) . . ?
B5 Ru6 B7 79.40(9) . . ?
C1 Ru6 P1 93.37(7) . . ?
B2 Ru6 P1 157.33(6) . . ?
B5 Ru6 P1 115.99(7) . . ?
B7 Ru6 P1 125.66(7) . . ?
C1 Ru6 P2 89.65(7) . . ?
B2 Ru6 P2 99.61(7) . . ?
B5 Ru6 P2 142.43(6) . . ?
B7 Ru6 P2 85.62(7) . . ?
P1 Ru6 P2 100.77(3) . . ?
C1 Ru6 H65B 92.3(12) . . ?
B2 Ru6 H65B 71.9(12) . . ?
B5 Ru6 H65B 30.3(12) . . ?
B7 Ru6 H65B 87.6(12) . . ?
P1 Ru6 H65B 87.5(12) . . ?
P2 Ru6 H65B 171.4(12) . . ?
C1 Ru6 H76B 173.2(9) . . ?
B2 Ru6 H76B 76.7(9) . . ?
B5 Ru6 H76B 93.4(9) . . ?
B7 Ru6 H76B 33.0(9) . . ?
P1 Ru6 H76B 92.6(9) . . ?
P2 Ru6 H76B 92.3(9) . . ?
H65B Ru6 H76B 84.8(15) . . ?
C39A P3A C51A 100.8(4) . . ?
C39A P3A C45A 98.9(3) . . ?
C51A P3A C45A 105.4(4) . . ?
C39A P3A Ru16 113.4(4) . . ?
C51A P3A Ru16 119.6(3) . . ?
C45A P3A Ru16 115.8(3) . . ?
C40A C39A C44A 120.0 . . ?
C40A C39A P3A 116.1(3) . . ?
C44A C39A P3A 123.9(3) . . ?
C41A C40A C39A 120.0 . . ?
C41A C40A H40A 120.0 . . ?
C39A C40A H40A 120.0 . . ?
C40A C41A C42A 120.0 . . ?
C40A C41A H41A 120.0 . . ?
C42A C41A H41A 120.0 . . ?
C43A C42A C41A 120.0 . . ?
C43A C42A H42A 120.0 . . ?
C41A C42A H42A 120.0 . . ?
C44A C43A C42A 120.0 . . ?
C44A C43A H43A 120.0 . . ?
C42A C43A H43A 120.0 . . ?
C43A C44A C39A 120.0 . . ?
C43A C44A H44A 120.0 . . ?
C39A C44A H44A 120.0 . . ?
C46A C45A C50A 120.0 . . ?
C46A C45A P3A 125.0(3) . . ?
C50A C45A P3A 115.0(3) . . ?
C47A C46A C45A 120.0 . . ?
C47A C46A H46A 120.0 . . ?
C45A C46A H46A 120.0 . . ?
C48A C47A C46A 120.0 . . ?
C48A C47A H47A 120.0 . . ?
C46A C47A H47A 120.0 . . ?
C47A C48A C49A 120.0 . . ?
C47A C48A H48A 120.0 . . ?
C49A C48A H48A 120.0 . . ?
C50A C49A C48A 120.0 . . ?
C50A C49A H49A 120.0 . . ?
C48A C49A H49A 120.0 . . ?
C49A C50A C45A 120.0 . . ?
C49A C50A H50A 120.0 . . ?
C45A C50A H50A 120.0 . . ?
C52A C51A C56A 120.0 . . ?
C52A C51A P3A 119.4(3) . . ?
C56A C51A P3A 120.6(3) . . ?
C53A C52A C51A 120.0 . . ?
C53A C52A H52A 120.0 . . ?
C51A C52A H52A 120.0 . . ?
C52A C53A C54A 120.0 . . ?
C52A C53A H53A 120.0 . . ?
C54A C53A H53A 120.0 . . ?
C55A C54A C53A 120.0 . . ?
C55A C54A H54A 120.0 . . ?
C53A C54A H54A 120.0 . . ?
C56A C55A C54A 120.0 . . ?
C56A C55A H55A 120.0 . . ?
C54A C55A H55A 120.0 . . ?
C55A C56A C51A 120.0 . . ?
C55A C56A H56A 120.0 . . ?
C51A C56A H56A 120.0 . . ?
C51B P3B C45B 107.8(5) . . ?
C51B P3B C39B 96.1(4) . . ?
C45B P3B C39B 101.4(4) . . ?
C51B P3B Ru16 129.0(4) . . ?
C45B P3B Ru16 104.3(4) . . ?
C39B P3B Ru16 115.2(4) . . ?
C40B C39B C44B 120.0 . . ?
C40B C39B P3B 116.5(3) . . ?
C44B C39B P3B 123.5(3) . . ?
C39B C40B C41B 120.0 . . ?
C39B C40B H40B 120.0 . . ?
C41B C40B H40B 120.0 . . ?
C42B C41B C40B 120.0 . . ?
C42B C41B H41B 120.0 . . ?
C40B C41B H41B 120.0 . . ?
C41B C42B C43B 120.0 . . ?
C41B C42B H42B 120.0 . . ?
C43B C42B H42B 120.0 . . ?
C42B C43B C44B 120.0 . . ?
C42B C43B H43B 120.0 . . ?
C44B C43B H43B 120.0 . . ?
C43B C44B C39B 120.0 . . ?
C43B C44B H44B 120.0 . . ?
C39B C44B H44B 120.0 . . ?
C46B C45B C50B 120.0 . . ?
C46B C45B P3B 118.6(3) . . ?
C50B C45B P3B 121.4(3) . . ?
C45B C46B C47B 120.0 . . ?
C45B C46B H46B 120.0 . . ?
C47B C46B H46B 120.0 . . ?
C48B C47B C46B 120.0 . . ?
C48B C47B H47B 120.0 . . ?
C46B C47B H47B 120.0 . . ?
C47B C48B C49B 120.0 . . ?
C47B C48B H48B 120.0 . . ?
C49B C48B H48B 120.0 . . ?
C50B C49B C48B 120.0 . . ?
C50B C49B H49B 120.0 . . ?
C48B C49B H49B 120.0 . . ?
C49B C50B C45B 120.0 . . ?
C49B C50B H50B 120.0 . . ?
C45B C50B H50B 120.0 . . ?
C52B C51B C56B 120.0 . . ?
C52B C51B P3B 115.1(3) . . ?
C56B C51B P3B 124.9(3) . . ?
C53B C52B C51B 120.0 . . ?
C53B C52B H52B 120.0 . . ?
C51B C52B H52B 120.0 . . ?
C52B C53B C54B 120.0 . . ?
C52B C53B H53B 120.0 . . ?
C54B C53B H53B 120.0 . . ?
C53B C54B C55B 120.0 . . ?
C53B C54B H54B 120.0 . . ?
C55B C54B H54B 120.0 . . ?
C54B C55B C56B 120.0 . . ?
C54B C55B H55B 120.0 . . ?
C56B C55B H55B 120.0 . . ?
C55B C56B C51B 120.0 . . ?
C55B C56B H56B 120.0 . . ?
C51B C56B H56B 120.0 . . ?
C70A C69A C74A 120.0 . . ?
C70A C69A P4 121.0(2) . . ?
C74A C69A P4 119.0(2) . . ?
C71A C70A C69A 120.0 . . ?
C71A C70A H70A 120.0 . . ?
C69A C70A H70A 120.0 . . ?
C70A C71A C72A 120.0 . . ?
C70A C71A H71A 120.0 . . ?
C72A C71A H71A 120.0 . . ?
C73A C72A C71A 120.0 . . ?
C73A C72A H72A 120.0 . . ?
C71A C72A H72A 120.0 . . ?
C74A C73A C72A 120.0 . . ?
C74A C73A H73A 120.0 . . ?
C72A C73A H73A 120.0 . . ?
C73A C74A C69A 120.0 . . ?
C73A C74A H74A 120.0 . . ?
C69A C74A H74A 120.0 . . ?
C70B C69B C74B 120.0 . . ?
C70B C69B P4 117.7(2) . . ?
C74B C69B P4 122.3(2) . . ?
C71B C70B C69B 120.0 . . ?
C71B C70B H70B 120.0 . . ?
C69B C70B H70B 120.0 . . ?
C72B C71B C70B 120.0 . . ?
C72B C71B H71B 120.0 . . ?
C70B C71B H71B 120.0 . . ?
C71B C72B C73B 120.0 . . ?
C71B C72B H72B 120.0 . . ?
C73B C72B H72B 120.0 . . ?
C74B C73B C72B 120.0 . . ?
C74B C73B H73B 120.0 . . ?
C72B C73B H73B 120.0 . . ?
C73B C74B C69B 120.0 . . ?
C73B C74B H74B 120.0 . . ?
C69B C74B H74B 120.0 . . ?
B20A B11A B15A 72.0(4) . . ?
B20A B11A B12A 119.6(6) . . ?
B15A B11A B12A 62.0(5) . . ?
B20A B11A B13A 107.5(5) . . ?
B15A B11A B13A 109.7(5) . . ?
B12A B11A B13A 59.7(3) . . ?
B20A B11A B14A 60.1(3) . . ?
B15A B11A B14A 120.8(5) . . ?
B12A B11A B14A 114.5(5) . . ?
B13A B11A B14A 60.1(3) . . ?
B20A B11A H11X 116(3) . . ?
B15A B11A H11X 116(3) . . ?
B12A B11A H11X 118(3) . . ?
B13A B11A H11X 124(3) . . ?
B14A B11A H11X 115(3) . . ?
B13A B12A B11A 60.2(4) . . ?
B13A B12A B17A 57.2(4) . . ?
B11A B12A B17A 105.4(5) . . ?
B13A B12A B15A 107.1(5) . . ?
B11A B12A B15A 58.1(4) . . ?
B17A B12A B15A 108.6(6) . . ?
B13A B12A Ru16 121.0(5) . . ?
B11A B12A Ru16 122.3(6) . . ?
B17A B12A Ru16 68.1(4) . . ?
B15A B12A Ru16 69.8(4) . . ?
B13A B12A H12X 105(4) . . ?
B11A B12A H12X 113(5) . . ?
B17A B12A H12X 119(4) . . ?
B15A B12A H12X 132(4) . . ?
Ru16 B12A H12X 120(5) . . ?
B17A B13A B18A 71.3(4) . . ?
B17A B13A B12A 62.4(4) . . ?
B18A B13A B12A 120.6(6) . . ?
B17A B13A B11A 109.5(4) . . ?
B18A B13A B11A 107.8(4) . . ?
B12A B13A B11A 60.1(3) . . ?
B17A B13A B14A 119.2(5) . . ?
B18A B13A B14A 59.6(3) . . ?
B12A B13A B14A 115.1(5) . . ?
B11A B13A B14A 60.3(3) . . ?
B17A B13A H13X 113(4) . . ?
B18A B13A H13X 113(3) . . ?
B12A B13A H13X 117(4) . . ?
B11A B13A H13X 128(3) . . ?
B14A B13A H13X 118(4) . . ?
B19A B14A B18A 61.6(3) . . ?
B19A B14A B20A 61.7(3) . . ?
B18A B14A B20A 107.2(4) . . ?
B19A B14A B13A 110.2(4) . . ?
B18A B14A B13A 59.1(3) . . ?
B20A B14A B13A 105.5(4) . . ?
B19A B14A B11A 110.1(4) . . ?
B18A B14A B11A 106.9(4) . . ?
B20A B14A B11A 58.1(3) . . ?
B13A B14A B11A 59.6(3) . . ?
B19A B14A H14X 118(3) . . ?
B18A B14A H14X 125(3) . . ?
B20A B14A H14X 120(3) . . ?
B13A B14A H14X 125(3) . . ?
B11A B14A H14X 121(3) . . ?
B11A B15A B12A 59.9(4) . . ?
B11A B15A B20A 53.6(3) . . ?
B12A B15A B20A 103.5(4) . . ?
B11A B15A Ru16 119.8(4) . . ?
B12A B15A Ru16 65.3(4) . . ?
B20A B15A Ru16 124.1(3) . . ?
B11A B15A H15X 118(4) . . ?
B12A B15A H15X 140(3) . . ?
B20A B15A H15X 103(4) . . ?
Ru16 B15A H15X 120(4) . . ?
B11A B15A H56X 142(3) . . ?
B12A B15A H56X 108.2(18) . . ?
B20A B15A H56X 102(2) . . ?
Ru16 B15A H56X 45.0(16) . . ?
H15X B15A H56X 95(5) . . ?
B13A B17A B12A 60.4(4) . . ?
B13A B17A B18A 55.3(3) . . ?
B12A B17A B18A 106.2(4) . . ?
B13A B17A Ru16 122.6(4) . . ?
B12A B17A Ru16 66.7(4) . . ?
B18A B17A Ru16 127.8(4) . . ?
B13A B17A H17X 117(5) . . ?
B12A B17A H17X 124(6) . . ?
B18A B17A H17X 115(5) . . ?
Ru16 B17A H17X 110(5) . . ?
B13A B17A H76X 132(3) . . ?
B12A B17A H76X 102.9(19) . . ?
B18A B17A H76X 95(2) . . ?
Ru16 B17A H76X 43.9(13) . . ?
H17X B17A H76X 110(6) . . ?
B13A B18A B14A 61.3(3) . . ?
B13A B18A B19A 108.8(4) . . ?
B14A B18A B19A 57.8(3) . . ?
B13A B18A B17A 53.4(3) . . ?
B14A B18A B17A 105.9(4) . . ?
B19A B18A B17A 115.9(4) . . ?
B13A B18A H18X 124(3) . . ?
B14A B18A H18X 127(3) . . ?
B19A B18A H18X 121(3) . . ?
B17A B18A H18X 116(3) . . ?
B13A B18A H89X 124(3) . . ?
B14A B18A H89X 100(2) . . ?
B19A B18A H89X 46(2) . . ?
B17A B18A H89X 90(3) . . ?
H18X B18A H89X 110(4) . . ?
B14A B19A B18A 60.6(3) . . ?
B14A B19A B20A 60.7(3) . . ?
B18A B19A B20A 105.6(4) . . ?
B14A B19A H19X 132(3) . . ?
B18A B19A H19X 123(3) . . ?
B20A B19A H19X 129(3) . . ?
B14A B19A H89X 101(2) . . ?
B18A B19A H89X 43.6(18) . . ?
B20A B19A H89X 117(3) . . ?
H19X B19A H89X 109(4) . . ?
B14A B19A H90X 101(2) . . ?
B18A B19A H90X 119(3) . . ?
B20A B19A H90X 43(2) . . ?
H19X B19A H90X 112(4) . . ?
H89X B19A H90X 97(4) . . ?
B11A B20A B14A 61.8(3) . . ?
B11A B20A B19A 109.7(4) . . ?
B14A B20A B19A 57.6(3) . . ?
B11A B20A B15A 54.4(3) . . ?
B14A B20A B15A 107.7(4) . . ?
B19A B20A B15A 118.0(4) . . ?
B11A B20A H20X 127(3) . . ?
B14A B20A H20X 130(3) . . ?
B19A B20A H20X 119(3) . . ?
B15A B20A H20X 114(3) . . ?
B11A B20A H90X 127(3) . . ?
B14A B20A H90X 102.4(19) . . ?
B19A B20A H90X 47.4(17) . . ?
B15A B20A H90X 92(2) . . ?
H20X B20A H90X 103(4) . . ?
B20B B11B B15B 71.6(4) . . ?
B20B B11B B12B 118.9(6) . . ?
B15B B11B B12B 61.6(5) . . ?
B20B B11B B14B 60.7(3) . . ?
B15B B11B B14B 121.0(5) . . ?
B12B B11B B14B 114.2(5) . . ?
B20B B11B B13B 107.7(5) . . ?
B15B B11B B13B 109.7(5) . . ?
B12B B11B B13B 59.8(4) . . ?
B14B B11B B13B 59.9(3) . . ?
B20B B11B H11Y 114(4) . . ?
B15B B11B H11Y 111(4) . . ?
B12B B11B H11Y 118(4) . . ?
B14B B11B H11Y 119(4) . . ?
B13B B11B H11Y 129(4) . . ?
B11B B12B B13B 60.5(4) . . ?
B11B B12B B17B 106.3(6) . . ?
B13B B12B B17B 57.6(5) . . ?
B11B B12B B15B 58.7(5) . . ?
B13B B12B B15B 108.0(6) . . ?
B17B B12B B15B 109.5(7) . . ?
B11B B12B Ru16 115.7(6) . . ?
B13B B12B Ru16 116.6(6) . . ?
B17B B12B Ru16 66.3(4) . . ?
B15B B12B Ru16 64.7(4) . . ?
B11B B12B H12Y 116(6) . . ?
B13B B12B H12Y 123(5) . . ?
B17B B12B H12Y 130(5) . . ?
B15B B12B H12Y 115(4) . . ?
Ru16 B12B H12Y 114(5) . . ?
B17B B13B B18B 71.0(4) . . ?
B17B B13B B12B 62.0(5) . . ?
B18B B13B B12B 119.6(6) . . ?
B17B B13B B14B 119.5(5) . . ?
B18B B13B B14B 60.3(3) . . ?
B12B B13B B14B 114.2(5) . . ?
B17B B13B B11B 109.2(5) . . ?
B18B B13B B11B 107.8(4) . . ?
B12B B13B B11B 59.7(4) . . ?
B14B B13B B11B 59.9(3) . . ?
B17B B13B H13Y 112(5) . . ?
B18B B13B H13Y 113(4) . . ?
B12B B13B H13Y 118(4) . . ?
B14B B13B H13Y 119(5) . . ?
B11B B13B H13Y 129(4) . . ?
B19B B14B B18B 62.0(3) . . ?
B19B B14B B20B 61.7(3) . . ?
B18B B14B B20B 106.8(4) . . ?
B19B B14B B13B 110.4(5) . . ?
B18B B14B B13B 58.2(3) . . ?
B20B B14B B13B 105.8(4) . . ?
B19B B14B B11B 110.3(4) . . ?
B18B B14B B11B 106.3(4) . . ?
B20B B14B B11B 58.1(3) . . ?
B13B B14B B11B 60.1(3) . . ?
B19B B14B H14Y 121(3) . . ?
B18B B14B H14Y 128(3) . . ?
B20B B14B H14Y 119(3) . . ?
B13B B14B H14Y 123(4) . . ?
B11B B14B H14Y 117(3) . . ?
B11B B15B B12B 59.7(4) . . ?
B11B B15B B20B 53.6(4) . . ?
B12B B15B B20B 103.2(5) . . ?
B11B B15B Ru16 118.8(5) . . ?
B12B B15B Ru16 67.3(4) . . ?
B20B B15B Ru16 118.3(4) . . ?
B11B B15B H15Y 108(5) . . ?
B12B B15B H15Y 115(4) . . ?
B20B B15B H15Y 118(4) . . ?
Ru16 B15B H15Y 121(5) . . ?
B11B B15B H56Y 125(3) . . ?
B12B B15B H56Y 112(2) . . ?
B20B B15B H56Y 81(3) . . ?
Ru16 B15B H56Y 53.5(15) . . ?
H15Y B15B H56Y 121(5) . . ?
B13B B17B B12B 60.4(4) . . ?
B13B B17B B18B 54.6(3) . . ?
B12B B17B B18B 105.2(5) . . ?
B13B B17B Ru16 118.8(4) . . ?
B12B B17B Ru16 66.3(4) . . ?
B18B B17B Ru16 120.0(4) . . ?
B13B B17B H17Y 115(5) . . ?
B12B B17B H17Y 129(6) . . ?
B18B B17B H17Y 110(6) . . ?
Ru16 B17B H17Y 120(5) . . ?
B13B B17B H76Y 124(3) . . ?
B12B B17B H76Y 106(2) . . ?
B18B B17B H76Y 85(2) . . ?
Ru16 B17B H76Y 48.2(13) . . ?
H17Y B17B H76Y 113(7) . . ?
B13B B18B B14B 61.5(3) . . ?
B13B B18B B19B 109.2(4) . . ?
B14B B18B B19B 57.3(3) . . ?
B13B B18B B17B 54.4(3) . . ?
B14B B18B B17B 106.9(4) . . ?
B19B B18B B17B 116.8(4) . . ?
B13B B18B H18Y 128(3) . . ?
B14B B18B H18Y 124(3) . . ?
B19B B18B H18Y 114(3) . . ?
B17B B18B H18Y 122(3) . . ?
B13B B18B H89Y 126(3) . . ?
B14B B18B H89Y 100(2) . . ?
B19B B18B H89Y 46(2) . . ?
B17B B18B H89Y 92(3) . . ?
H18Y B18B H89Y 104(4) . . ?
B14B B19B B20B 61.2(3) . . ?
B14B B19B B18B 60.6(3) . . ?
B20B B19B B18B 105.4(4) . . ?
B14B B19B H19Y 134(4) . . ?
B20B B19B H19Y 128(3) . . ?
B18B B19B H19Y 126(3) . . ?
B14B B19B H89Y 101(2) . . ?
B20B B19B H89Y 118(3) . . ?
B18B B19B H89Y 43.2(18) . . ?
H19Y B19B H89Y 108(4) . . ?
B14B B19B H90Y 100(2) . . ?
B20B B19B H90Y 43(2) . . ?
B18B B19B H90Y 115(3) . . ?
H19Y B19B H90Y 112(4) . . ?
H89Y B19B H90Y 95(4) . . ?
B11B B20B B14B 61.2(3) . . ?
B11B B20B B19B 109.1(4) . . ?
B14B B20B B19B 57.2(3) . . ?
B11B B20B B15B 54.8(3) . . ?
B14B B20B B15B 107.5(4) . . ?
B19B B20B B15B 118.4(4) . . ?
B11B B20B H20Y 124(3) . . ?
B14B B20B H20Y 120(4) . . ?
B19B B20B H20Y 115(3) . . ?
B15B B20B H20Y 122(3) . . ?
B11B B20B H90Y 124(3) . . ?
B14B B20B H90Y 101(2) . . ?
B19B B20B H90Y 47.5(17) . . ?
B15B B20B H90Y 89(3) . . ?
H20Y B20B H90Y 111(5) . . ?
O2 C38 Ru16 175.5(2) . . ?
C62 C57 C58 119.3(2) . . ?
C62 C57 P4 117.53(17) . . ?
C58 C57 P4 123.06(19) . . ?
C59 C58 C57 119.3(3) . . ?
C59 C58 H58 120.3 . . ?
C57 C58 H58 120.3 . . ?
C60 C59 C58 120.8(2) . . ?
C60 C59 H59 119.6 . . ?
C58 C59 H59 119.6 . . ?
C59 C60 C61 119.9(2) . . ?
C59 C60 H60 120.1 . . ?
C61 C60 H60 120.1 . . ?
C62 C61 C60 119.7(3) . . ?
C62 C61 H61 120.2 . . ?
C60 C61 H61 120.2 . . ?
C61 C62 C57 121.0(2) . . ?
C61 C62 H62 119.5 . . ?
C57 C62 H62 119.5 . . ?
C64 C63 C68 118.2(2) . . ?
C64 C63 P4 119.3(2) . . ?
C68 C63 P4 122.50(18) . . ?
C65 C64 C63 120.9(3) . . ?
C65 C64 H64 119.5 . . ?
C63 C64 H64 119.5 . . ?
C66 C65 C64 120.6(2) . . ?
C66 C65 H65 119.7 . . ?
C64 C65 H65 119.7 . . ?
C65 C66 C67 119.3(3) . . ?
C65 C66 H66 120.3 . . ?
C67 C66 H66 120.3 . . ?
C66 C67 C68 120.2(3) . . ?
C66 C67 H67 119.9 . . ?
C68 C67 H67 119.9 . . ?
C67 C68 C63 120.8(2) . . ?
C67 C68 H68 119.6 . . ?
C63 C68 H68 119.6 . . ?
C69B P4 C57 102.63(16) . . ?
C69B P4 C63 101.56(14) . . ?
C57 P4 C63 100.27(11) . . ?
C57 P4 C69A 106.18(17) . . ?
C63 P4 C69A 104.41(15) . . ?
C69B P4 Ru16 119.33(14) . . ?
C57 P4 Ru16 114.20(8) . . ?
C63 P4 Ru16 116.18(8) . . ?
C69A P4 Ru16 114.10(15) . . ?
C38 Ru16 B15B 142.8(2) . . ?
C38 Ru16 B12B 96.9(3) . . ?
B15B Ru16 B12B 48.0(3) . . ?
C38 Ru16 B17B 77.8(2) . . ?
B15B Ru16 B17B 83.2(3) . . ?
B12B Ru16 B17B 47.4(3) . . ?
C38 Ru16 B12A 97.3(2) . . ?
C38 Ru16 P3B 90.48(17) . . ?
B15B Ru16 P3B 126.6(3) . . ?
B12B Ru16 P3B 157.4(3) . . ?
B17B Ru16 P3B 114.5(3) . . ?
C38 Ru16 B17A 84.49(18) . . ?
B12A Ru16 B17A 45.2(3) . . ?
C38 Ru16 P3A 96.54(16) . . ?
B12A Ru16 P3A 153.6(3) . . ?
B17A Ru16 P3A 114.5(2) . . ?
C38 Ru16 P4 90.19(8) . . ?
B15B Ru16 P4 86.80(19) . . ?
B12B Ru16 P4 102.2(3) . . ?
B17B Ru16 P4 144.10(18) . . ?
B12A Ru16 P4 99.7(2) . . ?
P3B Ru16 P4 99.16(18) . . ?
B17A Ru16 P4 142.95(15) . . ?
P3A Ru16 P4 102.55(16) . . ?
C38 Ru16 B15A 139.82(19) . . ?
B12A Ru16 B15A 44.9(3) . . ?
B17A Ru16 B15A 76.0(2) . . ?
P3A Ru16 B15A 123.4(2) . . ?
P4 Ru16 B15A 85.15(16) . . ?
C38 Ru16 H56X 169.5(13) . . ?
B12A Ru16 H56X 73.9(13) . . ?
B17A Ru16 H56X 93.0(18) . . ?
P3A Ru16 H56X 93.8(12) . . ?
P4 Ru16 H56X 85.7(19) . . ?
B15A Ru16 H56X 30.2(11) . . ?
C38 Ru16 H76X 97(2) . . ?
B12A Ru16 H76X 75.0(14) . . ?
B17A Ru16 H76X 34.7(11) . . ?
P3A Ru16 H76X 81.0(12) . . ?
P4 Ru16 H76X 171(2) . . ?
B15A Ru16 H76X 86(2) . . ?
H56X Ru16 H76X 86(3) . . ?
C38 Ru16 H56Y 173(2) . . ?
B15B Ru16 H56Y 34.8(11) . . ?
B12B Ru16 H56Y 78.5(14) . . ?
B17B Ru16 H56Y 95(2) . . ?
P3B Ru16 H56Y 92.0(12) . . ?
P4 Ru16 H56Y 96(2) . . ?
C38 Ru16 H76Y 90(3) . . ?
B15B Ru16 H76Y 94(3) . . ?
B12B Ru16 H76Y 79.6(16) . . ?
B17B Ru16 H76Y 37.5(11) . . ?
P3B Ru16 H76Y 79.1(14) . . ?
P4 Ru16 H76Y 178.2(15) . . ?
H56Y Ru16 H76Y 84(3) . . ?

loop_
_geom_bond_atom_site_label_1
_geom_bond_atom_site_label_2
_geom_bond_distance
_geom_bond_site_symmetry_2
_geom_bond_publ_flag
C2 C3 1.391(3) . ?
C2 C7 1.397(3) . ?
C2 P1 1.839(2) . ?
C3 C4 1.389(4) . ?
C3 H3 0.9500 . ?
C4 C5 1.377(4) . ?
C4 H4 0.9500 . ?
C5 C6 1.380(4) . ?
C5 H5 0.9500 . ?
C6 C7 1.387(4) . ?
C6 H6 0.9500 . ?
C7 H7 0.9500 . ?
C14 C15 1.396(3) . ?
C14 C19 1.406(3) . ?
C14 P1 1.828(2) . ?
C15 C16 1.390(3) . ?
C15 H15 0.9500 . ?
C16 C17 1.390(4) . ?
C16 H16 0.9500 . ?
C17 C18 1.383(4) . ?
C17 H17 0.9500 . ?
C18 C19 1.392(3) . ?
C18 H18 0.9500 . ?
C19 H19 0.9500 . ?
C8 C13 1.395(3) . ?
C8 C9 1.407(3) . ?
C8 P1 1.848(2) . ?
C13 C12 1.397(3) . ?
C13 H13 0.9500 . ?
C12 C11 1.385(3) . ?
C12 H12 0.9500 . ?
C11 C10 1.399(3) . ?
C11 H11 0.9500 . ?
C10 C9 1.383(3) . ?
C10 H10 0.9500 . ?
C9 H9 0.9500 . ?
C20 C21 1.394(3) . ?
C20 C25 1.406(3) . ?
C20 P2 1.836(2) . ?
C21 C22 1.399(3) . ?
C21 H21 0.9500 . ?
C22 C23 1.384(4) . ?
C22 H22 0.9500 . ?
C23 C24 1.395(4) . ?
C23 H23 0.9500 . ?
C24 C25 1.392(3) . ?
C24 H24 0.9500 . ?
C25 H25 0.9500 . ?
C26 C27 1.400(3) . ?
C26 C31 1.403(3) . ?
C26 P2 1.835(2) . ?
C27 C28 1.383(3) . ?
C27 H27 0.9500 . ?
C28 C29 1.388(3) . ?
C28 H28 0.9500 . ?
C29 C30 1.387(3) . ?
C29 H29 0.9500 . ?
C30 C31 1.390(3) . ?
C30 H30 0.9500 . ?
C31 H31 0.9500 . ?
C32 C37 1.396(3) . ?
C32 C33 1.400(3) . ?
C32 P2 1.826(2) . ?
C33 C34 1.388(3) . ?
C33 H33 0.9500 . ?
C34 C35 1.387(4) . ?
C34 H34 0.9500 . ?
C35 C36 1.382(4) . ?
C35 H35 0.9500 . ?
C36 C37 1.392(3) . ?
C36 H36 0.9500 . ?
C37 H37 0.9500 . ?
C1 O1 1.146(3) . ?
C1 Ru6 1.873(3) . ?
B1 B5 1.735(4) . ?
B1 B10 1.750(4) . ?
B1 B2 1.768(4) . ?
B1 B3 1.787(4) . ?
B1 B4 1.789(4) . ?
B1 H1B 1.07(3) . ?
B2 B3 1.777(4) . ?
B2 B5 1.810(4) . ?
B2 B7 1.826(4) . ?
B2 Ru6 2.298(3) . ?
B2 H2B 1.05(3) . ?
B3 B8 1.745(4) . ?
B3 B7 1.753(4) . ?
B3 B4 1.794(4) . ?
B3 H3B 1.11(3) . ?
B4 B9 1.721(4) . ?
B4 B8 1.782(4) . ?
B4 B10 1.789(4) . ?
B4 H4B 1.09(3) . ?
B5 B10 2.003(4) . ?
B5 Ru6 2.305(3) . ?
B5 H5B 1.11(3) . ?
B5 H65B 1.22(3) . ?
B7 B8 2.031(4) . ?
B7 Ru6 2.325(3) . ?
B7 H7B 1.05(3) . ?
B7 H76B 1.28(3) . ?
B8 B9 1.782(4) . ?
B8 H8B 1.06(3) . ?
B8 H89B 1.23(3) . ?
B9 B10 1.792(4) . ?
B9 H9B 1.06(3) . ?
B9 H89B 1.27(3) . ?
B9 H90B 1.28(3) . ?
B10 H10B 1.06(3) . ?
B10 H90B 1.20(3) . ?
P1 Ru6 2.3731(8) . ?
P2 Ru6 2.3806(8) . ?
Ru6 H65B 1.61(3) . ?
Ru6 H76B 1.76(3) . ?
P3A C39A 1.849(7) . ?
P3A C51A 1.852(7) . ?
P3A C45A 1.858(6) . ?
P3A Ru16 2.382(8) . ?
C39A C40A 1.3900 . ?
C39A C44A 1.3900 . ?
C40A C41A 1.3900 . ?
C40A H40A 0.9500 . ?
C41A C42A 1.3900 . ?
C41A H41A 0.9500 . ?
C42A C43A 1.3900 . ?
C42A H42A 0.9500 . ?
C43A C44A 1.3900 . ?
C43A H43A 0.9500 . ?
C44A H44A 0.9500 . ?
C45A C46A 1.3900 . ?
C45A C50A 1.3900 . ?
C46A C47A 1.3900 . ?
C46A H46A 0.9500 . ?
C47A C48A 1.3900 . ?
C47A H47A 0.9500 . ?
C48A C49A 1.3900 . ?
C48A H48A 0.9500 . ?
C49A C50A 1.3900 . ?
C49A H49A 0.9500 . ?
C50A H50A 0.9500 . ?
C51A C52A 1.3900 . ?
C51A C56A 1.3900 . ?
C52A C53A 1.3900 . ?
C52A H52A 0.9500 . ?
C53A C54A 1.3900 . ?
C53A H53A 0.9500 . ?
C54A C55A 1.3900 . ?
C54A H54A 0.9500 . ?
C55A C56A 1.3900 . ?
C55A H55A 0.9500 . ?
C56A H56A 0.9500 . ?
P3B C51B 1.849(8) . ?
P3B C45B 1.851(7) . ?
P3B C39B 1.866(8) . ?
P3B Ru16 2.353(9) . ?
C39B C40B 1.3900 . ?
C39B C44B 1.3900 . ?
C40B C41B 1.3900 . ?
C40B H40B 0.9500 . ?
C41B C42B 1.3900 . ?
C41B H41B 0.9500 . ?
C42B C43B 1.3900 . ?
C42B H42B 0.9500 . ?
C43B C44B 1.3900 . ?
C43B H43B 0.9500 . ?
C44B H44B 0.9500 . ?
C45B C46B 1.3900 . ?
C45B C50B 1.3900 . ?
C46B C47B 1.3900 . ?
C46B H46B 0.9500 . ?
C47B C48B 1.3900 . ?
C47B H47B 0.9500 . ?
C48B C49B 1.3900 . ?
C48B H48B 0.9500 . ?
C49B C50B 1.3900 . ?
C49B H49B 0.9500 . ?
C50B H50B 0.9500 . ?
C51B C52B 1.3900 . ?
C51B C56B 1.3900 . ?
C52B C53B 1.3900 . ?
C52B H52B 0.9500 . ?
C53B C54B 1.3900 . ?
C53B H53B 0.9500 . ?
C54B C55B 1.3900 . ?
C54B H54B 0.9500 . ?
C55B C56B 1.3900 . ?
C55B H55B 0.9500 . ?
C56B H56B 0.9500 . ?
C69A C70A 1.3900 . ?
C69A C74A 1.3900 . ?
C69A P4 1.855(3) . ?
C70A C71A 1.3900 . ?
C70A H70A 0.9500 . ?
C71A C72A 1.3900 . ?
C71A H71A 0.9500 . ?
C72A C73A 1.3900 . ?
C72A H72A 0.9500 . ?
C73A C74A 1.3900 . ?
C73A H73A 0.9500 . ?
C74A H74A 0.9500 . ?
C69B C70B 1.3900 . ?
C69B C74B 1.3900 . ?
C69B P4 1.831(3) . ?
C70B C71B 1.3900 . ?
C70B H70B 0.9500 . ?
C71B C72B 1.3900 . ?
C71B H71B 0.9500 . ?
C72B C73B 1.3900 . ?
C72B H72B 0.9500 . ?
C73B C74B 1.3900 . ?
C73B H73B 0.9500 . ?
C74B H74B 0.9500 . ?
B11A B20A 1.732(8) . ?
B11A B15A 1.749(9) . ?
B11A B12A 1.782(9) . ?
B11A B13A 1.783(8) . ?
B11A B14A 1.797(8) . ?
B11A H11X 1.10(4) . ?
B12A B13A 1.773(9) . ?
B12A B17A 1.808(11) . ?
B12A B15A 1.818(13) . ?
B12A Ru16 2.341(10) . ?
B12A H12X 1.09(3) . ?
B13A B17A 1.715(9) . ?
B13A B18A 1.755(9) . ?
B13A B14A 1.793(7) . ?
B13A H13X 1.12(3) . ?
B14A B19A 1.712(8) . ?
B14A B18A 1.763(8) . ?
B14A B20A 1.768(7) . ?
B14A H14X 1.09(4) . ?
B15A B20A 2.045(8) . ?
B15A Ru16 2.419(7) . ?
B15A H15X 1.10(3) . ?
B15A H56X 1.26(3) . ?
B17A B18A 2.022(8) . ?
B17A Ru16 2.365(7) . ?
B17A H17X 1.08(3) . ?
B17A H76X 1.37(3) . ?
B18A B19A 1.781(7) . ?
B18A H18X 1.14(4) . ?
B18A H89X 1.23(4) . ?
B19A B20A 1.786(7) . ?
B19A H19X 1.07(4) . ?
B19A H89X 1.28(5) . ?
B19A H90X 1.32(4) . ?
B20A H20X 1.11(4) . ?
B20A H90X 1.22(5) . ?
B11B B20B 1.734(9) . ?
B11B B15B 1.759(10) . ?
B11B B12B 1.778(9) . ?
B11B B14B 1.790(8) . ?
B11B B13B 1.793(8) . ?
B11B H11Y 1.10(4) . ?
B12B B13B 1.779(9) . ?
B12B B17B 1.808(13) . ?
B12B B15B 1.811(14) . ?
B12B Ru16 2.248(11) . ?
B12B H12Y 1.09(3) . ?
B13B B17B 1.728(10) . ?
B13B B18B 1.731(9) . ?
B13B B14B 1.789(7) . ?
B13B H13Y 1.12(3) . ?
B14B B19B 1.708(8) . ?
B14B B18B 1.769(8) . ?
B14B B20B 1.781(7) . ?
B14B H14Y 1.09(4) . ?
B15B B20B 2.044(8) . ?
B15B Ru16 2.203(8) . ?
B15B H15Y 1.10(3) . ?
B15B H56Y 1.26(3) . ?
B17B B18B 2.009(8) . ?
B17B Ru16 2.250(7) . ?
B17B H17Y 1.08(3) . ?
B17B H76Y 1.37(3) . ?
B18B B19B 1.792(7) . ?
B18B H18Y 1.13(4) . ?
B18B H89Y 1.23(4) . ?
B19B B20B 1.789(8) . ?
B19B H19Y 1.07(4) . ?
B19B H89Y 1.28(5) . ?
B19B H90Y 1.32(4) . ?
B20B H20Y 1.11(4) . ?
B20B H90Y 1.22(5) . ?
C38 O2 1.144(3) . ?
C38 Ru16 1.869(3) . ?
C57 C62 1.388(3) . ?
C57 C58 1.401(3) . ?
C57 P4 1.831(2) . ?
C58 C59 1.394(4) . ?
C58 H58 0.9500 . ?
C59 C60 1.380(4) . ?
C59 H59 0.9500 . ?
C60 C61 1.390(4) . ?
C60 H60 0.9500 . ?
C61 C62 1.383(3) . ?
C61 H61 0.9500 . ?
C62 H62 0.9500 . ?
C63 C64 1.396(3) . ?
C63 C68 1.399(3) . ?
C63 P4 1.838(3) . ?
C64 C65 1.390(4) . ?
C64 H64 0.9500 . ?
C65 C66 1.384(4) . ?
C65 H65 0.9500 . ?
C66 C67 1.390(4) . ?
C66 H66 0.9500 . ?
C67 C68 1.396(4) . ?
C67 H67 0.9500 . ?
C68 H68 0.9500 . ?
P4 Ru16 2.3871(8) . ?
Ru16 H56X 1.77(3) . ?
Ru16 H76X 1.67(3) . ?
Ru16 H56Y 1.77(3) . ?
Ru16 H76Y 1.68(3) . ?
